data_4109665
loop_
_publ_author_name
'Tamara Bola\~no'
'Ricardo Castarlenas'
'Miguel A. Esteruelas'
'Enrique O\~nate'

_publ_contact_author
;
  Dr. Enrique O\~nate Rodr\'iguez
  Departamento de Qu\'imica Inorg\'anica - I.C.M.A.
  Facultad de Ciencias
  Universidad de Zaragoza - C.S.I.C.
  50009 Zaragoza, Spain
;
_publ_contact_author_email enriqueo@posta.unizar.es
_publ_section_title
;
 Sequential and Selective Hydrogenation of the C\a-C\b and M-C\a Double
 Bonds of an Allenylidene Ligand Coordinated to Osmium: New Reaction
 Patterns between an Allenylidene Complex and Alcohols
;
_journal_name_full 'Journal of the American Chemical Society'
_journal_page_first 8850
_journal_page_last 8859
_journal_paper_doi 10.1021/ja071972a
_journal_volume 129
_journal_year 2007
_chemical_formula_moiety 'C37 H61 N2 Os P2; C24 H20 B; C0.25 H0.5 Cl0.5'
_chemical_formula_sum 'C61.25 H81.5 B Cl0.5 N2 Os P2'
_chemical_formula_weight 1126.46
_chemical_name_systematic
; 
 ? 
;
_space_group_IT_number 13
_symmetry_cell_setting monoclinic
_symmetry_space_group_name_Hall '-P 2yc'
_symmetry_space_group_name_H-M 'P 1 2/c 1'
_atom_sites_solution_hydrogens geom
_atom_sites_solution_primary direct
_atom_sites_solution_secondary difmap
_audit_creation_method SHELXL-97
_cell_angle_alpha 90.00
_cell_angle_beta 93.657(2)
_cell_angle_gamma 90.00
_cell_formula_units_Z 4
_cell_length_a 18.323(2)
_cell_length_b 18.073(2)
_cell_length_c 17.688(2)
_cell_measurement_reflns_used 885
_cell_measurement_temperature 100(2)
_cell_measurement_theta_max 22
_cell_measurement_theta_min 2
_cell_volume 5845.5(11)
_computing_cell_refinement 'SAINT+ v. 6.1 (Bruker AXS, 2000)'
_computing_data_collection 'SMART v. 5.625 (Bruker AXS, 2000)'
_computing_data_reduction 'SAINT+ v. 6.1 (Bruker AXS, 2000)'
_computing_molecular_graphics 'XP, SHELXTL v. 6.1 (Bruker, 2000)'
_computing_publication_material 'XCIF, SHELXTL v. 6.1 (Bruker, 2000)'
_computing_structure_refinement 'SHELXL-97 (Sheldrick, 1997)'
_computing_structure_solution 'SHELXS-97 (Sheldrick, 1990)'
_diffrn_ambient_temperature 100(2)
_diffrn_detector_area_resol_mean 8.26
_diffrn_measured_fraction_theta_full 0.990
_diffrn_measured_fraction_theta_max 0.990
_diffrn_measurement_device_type 'Bruker SMART APEX CCD system'
_diffrn_measurement_method '\w rotations with narrow frames'
_diffrn_radiation_monochromator graphite
_diffrn_radiation_source 'fine-focus sealed tube'
_diffrn_radiation_type MoK\a
_diffrn_radiation_wavelength 0.71073
_diffrn_reflns_av_R_equivalents 0.0732
_diffrn_reflns_av_sigmaI/netI 0.0797
_diffrn_reflns_limit_h_max 23
_diffrn_reflns_limit_h_min -23
_diffrn_reflns_limit_k_max 23
_diffrn_reflns_limit_k_min -21
_diffrn_reflns_limit_l_max 22
_diffrn_reflns_limit_l_min -22
_diffrn_reflns_number 50743
_diffrn_reflns_theta_full 27.51
_diffrn_reflns_theta_max 27.51
_diffrn_reflns_theta_min 1.58
_diffrn_standards_number 'no decay'
_exptl_absorpt_coefficient_mu 2.296
_exptl_absorpt_correction_T_max 0.955
_exptl_absorpt_correction_T_min 0.750
_exptl_absorpt_correction_type multi-scan
_exptl_absorpt_process_details
;
 Absorption correction performed with SADABS program. This is based on the
 method of Blessing: Blessing, R. H., Acta Crystallogr., Sect. A 1995, 51, 33.
  
 SADABS: Area-Detector Absorption Correction. Bruker-AXS 
  within SAINT+ package, v. 6.1 (2000).
;
_exptl_crystal_colour green
_exptl_crystal_density_diffrn 1.280
_exptl_crystal_description 'irregular block'
_exptl_crystal_F_000 2330
_exptl_crystal_size_max 0.10
_exptl_crystal_size_mid 0.08
_exptl_crystal_size_min 0.02
_refine_diff_density_max 2.742
_refine_diff_density_min -0.960
_refine_diff_density_rms 0.148
_refine_ls_extinction_method none
_refine_ls_goodness_of_fit_ref 1.043
_refine_ls_hydrogen_treatment mixed
_refine_ls_matrix_type full
_refine_ls_number_parameters 583
_refine_ls_number_reflns 13312
_refine_ls_number_restraints 106
_refine_ls_restrained_S_all 1.043
_refine_ls_R_factor_all 0.1134
_refine_ls_R_factor_gt 0.0668
_refine_ls_shift/su_max 0.046
_refine_ls_shift/su_mean 0.001
_refine_ls_structure_factor_coef Fsqd
_refine_ls_weighting_details 'calc w=1/[\s^2^(Fo^2^)+(0.0794P)^2^+12.8015P] where P=(Fo^2^+2Fc^2^)/3'
_refine_ls_weighting_scheme calc
_refine_ls_wR_factor_gt 0.1518
_refine_ls_wR_factor_ref 0.1735
_reflns_number_gt 8562
_reflns_number_total 13312
_reflns_threshold_expression >2sigma(I)
_cod_data_source_file ja071972asi20070507_012156_1.cif
_cod_data_source_block mae236bs
_cod_original_cell_volume 5845.5(12)
_cod_original_sg_symbol_H-M 'P 2/c'
_cod_original_formula_sum 'C61.25 H81.50 B Cl0.50 N2 Os P2'
_cod_database_code 4109665

loop_
_symmetry_equiv_pos_as_xyz
'x, y, z'
'-x, y, -z+1/2'
'-x, -y, -z'
'x, -y, z-1/2'

loop_
_atom_site_label
_atom_site_type_symbol
_atom_site_fract_x
_atom_site_fract_y
_atom_site_fract_z
_atom_site_U_iso_or_equiv
_atom_site_adp_type
_atom_site_occupancy
_atom_site_symmetry_multiplicity
_atom_site_calc_flag
_atom_site_refinement_flags
_atom_site_disorder_assembly
_atom_site_disorder_group
Os Os 0.738415(17) 0.272393(16) 0.483947(16) 0.03914(11) Uani 1 1 d D . .
H01 H 0.732(4) 0.344(3) 0.534(4) 0.07(2) Uiso 1 1 d D . .
P1 P 0.60886(12) 0.28833(10) 0.47048(10) 0.0398(4) Uani 1 1 d . . .
P2 P 0.85956(13) 0.28436(12) 0.53675(12) 0.0502(5) Uani 1 1 d . . .
N1 N 0.7245(3) 0.1894(3) 0.5701(3) 0.0392(14) Uani 1 1 d . . .
N2 N 0.7521(3) 0.1811(3) 0.4098(3) 0.0367(13) Uani 1 1 d . . .
B1 B 0.5000 0.0595(6) 0.7500 0.027(2) Uani 1 2 d S . .
B2 B 1.0000 0.9740(7) 0.7500 0.037(3) Uani 1 2 d S . .
C1 C 0.7548(5) 0.3410(4) 0.4060(5) 0.051(2) Uani 1 1 d . A .
H1 H 0.756(5) 0.394(5) 0.416(5) 0.07(3) Uiso 1 1 d . . .
C2 C 0.7483(5) 0.3305(4) 0.3234(4) 0.050(2) Uani 1 1 d D . .
H2A H 0.7576 0.2827 0.3038 0.060 Uiso 0.236(7) 1 calc PR A 1
H2B H 0.7470 0.2811 0.3050 0.060 Uiso 0.764(7) 1 calc PR A 2
C3A C 0.7295(13) 0.3867(8) 0.2725(8) 0.066(3) Uiso 0.236(7) 1 d PDU A 1
C4A C 0.7244(9) 0.3689(7) 0.1893(8) 0.057(2) Uiso 0.236(7) 1 d PGDU A 1
C5A C 0.6789(14) 0.3117(12) 0.1630(12) 0.053(2) Uiso 0.236(7) 1 d PGDU A 1
H5A H 0.6516 0.2845 0.1974 0.064 Uiso 0.236(7) 1 calc PR A 1
C6A C 0.6734(17) 0.2944(15) 0.0862(13) 0.053(2) Uiso 0.236(7) 1 d PGDU A 1
H6A H 0.6423 0.2553 0.0682 0.064 Uiso 0.236(7) 1 calc PR A 1
C7A C 0.7134(15) 0.3343(14) 0.0359(9) 0.053(2) Uiso 0.236(7) 1 d PGDU A 1
H7A H 0.7096 0.3224 -0.0165 0.063 Uiso 0.236(7) 1 calc PR A 1
C8A C 0.7589(14) 0.3915(14) 0.0623(9) 0.055(3) Uiso 0.236(7) 1 d PGDU A 1
H8A H 0.7862 0.4188 0.0279 0.066 Uiso 0.236(7) 1 calc PR A 1
C9A C 0.7644(12) 0.4088(11) 0.1390(9) 0.057(2) Uiso 0.236(7) 1 d PGDU A 1
H9A H 0.7955 0.4479 0.1570 0.068 Uiso 0.236(7) 1 calc PR A 1
C10A C 0.7026(11) 0.4596(9) 0.2955(9) 0.078(3) Uiso 0.236(7) 1 d PGDU A 1
C11A C 0.6299(11) 0.4742(12) 0.2732(14) 0.087(4) Uiso 0.236(7) 1 d PGDU A 1
H11A H 0.6001 0.4364 0.2501 0.104 Uiso 0.236(7) 1 calc PR A 1
C12A C 0.6007(13) 0.5440(14) 0.2848(17) 0.094(5) Uiso 0.236(7) 1 d PGDU A 1
H12A H 0.5510 0.5539 0.2695 0.112 Uiso 0.236(7) 1 calc PR A 1
C13A C 0.6443(17) 0.5992(11) 0.3186(18) 0.096(4) Uiso 0.236(7) 1 d PGDU A 1
H13A H 0.6244 0.6470 0.3265 0.116 Uiso 0.236(7) 1 calc PR A 1
C14A C 0.7170(16) 0.5847(12) 0.3409(19) 0.095(3) Uiso 0.236(7) 1 d PGDU A 1
H14A H 0.7467 0.6225 0.3641 0.114 Uiso 0.236(7) 1 calc PR A 1
C15A C 0.7461(12) 0.5149(12) 0.3294(15) 0.089(3) Uiso 0.236(7) 1 d PGDU A 1
H15A H 0.7958 0.5050 0.3446 0.107 Uiso 0.236(7) 1 calc PR A 1
C3B C 0.7441(6) 0.3860(5) 0.2708(5) 0.062(2) Uiso 0.764(7) 1 d PDU A 2
C4B C 0.7262(3) 0.3708(3) 0.1881(3) 0.0557(17) Uiso 0.764(7) 1 d PGDU A 2
C5B C 0.6898(5) 0.3058(4) 0.1672(4) 0.0512(19) Uiso 0.764(7) 1 d PGDU A 2
H5B H 0.6766 0.2717 0.2049 0.061 Uiso 0.764(7) 1 calc PR A 2
C6B C 0.6726(5) 0.2906(4) 0.0911(4) 0.0543(19) Uiso 0.764(7) 1 d PGDU A 2
H6B H 0.6477 0.2461 0.0768 0.065 Uiso 0.764(7) 1 calc PR A 2
C7B C 0.6919(4) 0.3404(5) 0.0359(3) 0.051(2) Uiso 0.764(7) 1 d PGDU A 2
H7B H 0.6801 0.3301 -0.0161 0.061 Uiso 0.764(7) 1 calc PR A 2
C8B C 0.7283(4) 0.4055(4) 0.0569(3) 0.055(2) Uiso 0.764(7) 1 d PGDU A 2
H8B H 0.7414 0.4396 0.0192 0.066 Uiso 0.764(7) 1 calc PR A 2
C9B C 0.7454(4) 0.4207(3) 0.1330(4) 0.059(2) Uiso 0.764(7) 1 d PGDU A 2
H9B H 0.7703 0.4651 0.1473 0.071 Uiso 0.764(7) 1 calc PR A 2
C10B C 0.7555(5) 0.4637(4) 0.2939(5) 0.076(2) Uiso 0.764(7) 1 d PGDU A 2
C11B C 0.6932(4) 0.5077(5) 0.2876(5) 0.086(3) Uiso 0.764(7) 1 d PGDU A 2
H11B H 0.6490 0.4886 0.2643 0.103 Uiso 0.764(7) 1 calc PR A 2
C12B C 0.6956(5) 0.5796(5) 0.3155(6) 0.098(3) Uiso 0.764(7) 1 d PGDU A 2
H12B H 0.6530 0.6097 0.3113 0.118 Uiso 0.764(7) 1 calc PR A 2
C13B C 0.7603(6) 0.6076(4) 0.3497(6) 0.102(3) Uiso 0.764(7) 1 d PGDU A 2
H13B H 0.7619 0.6567 0.3687 0.122 Uiso 0.764(7) 1 calc PR A 2
C14B C 0.8226(5) 0.5636(5) 0.3559(6) 0.101(3) Uiso 0.764(7) 1 d PGDU A 2
H14B H 0.8668 0.5827 0.3792 0.121 Uiso 0.764(7) 1 calc PR A 2
C15B C 0.8202(4) 0.4916(5) 0.3280(5) 0.090(3) Uiso 0.764(7) 1 d PGDU A 2
H15B H 0.8628 0.4616 0.3323 0.108 Uiso 0.764(7) 1 calc PR A 2
C16 C 0.7244(4) 0.1429(4) 0.6140(4) 0.0364(16) Uani 1 1 d . . .
C17 C 0.7280(4) 0.0846(4) 0.6703(4) 0.0395(16) Uani 1 1 d . . .
H17A H 0.7731 0.0561 0.6661 0.059 Uiso 1 1 calc R . .
H17B H 0.6857 0.0518 0.6618 0.059 Uiso 1 1 calc R . .
H17C H 0.7277 0.1064 0.7210 0.059 Uiso 1 1 calc R . .
C18 C 0.7587(4) 0.1304(4) 0.3727(4) 0.0357(16) Uani 1 1 d . . .
C19 C 0.7670(4) 0.0647(4) 0.3262(4) 0.0413(17) Uani 1 1 d . . .
H19A H 0.8091 0.0359 0.3465 0.062 Uiso 1 1 calc R . .
H19B H 0.7747 0.0796 0.2740 0.062 Uiso 1 1 calc R . .
H19C H 0.7227 0.0344 0.3268 0.062 Uiso 1 1 calc R . .
C20 C 0.5838(5) 0.3806(4) 0.4300(5) 0.050(2) Uani 1 1 d . . .
H20 H 0.6064 0.3819 0.3801 0.060 Uiso 1 1 calc R . .
C21 C 0.5027(5) 0.3943(5) 0.4110(5) 0.061(2) Uani 1 1 d . . .
H21A H 0.4767 0.3946 0.4578 0.092 Uiso 1 1 calc R . .
H21B H 0.4829 0.3550 0.3775 0.092 Uiso 1 1 calc R . .
H21C H 0.4962 0.4423 0.3855 0.092 Uiso 1 1 calc R . .
C22 C 0.6175(5) 0.4473(4) 0.4741(5) 0.062(2) Uani 1 1 d . . .
H22A H 0.6205 0.4896 0.4399 0.093 Uiso 1 1 calc R . .
H22B H 0.6667 0.4344 0.4950 0.093 Uiso 1 1 calc R . .
H22C H 0.5868 0.4602 0.5156 0.093 Uiso 1 1 calc R . .
C23 C 0.5643(4) 0.2748(4) 0.5614(4) 0.0455(18) Uani 1 1 d . . .
H23 H 0.5869 0.2292 0.5848 0.055 Uiso 1 1 calc R . .
C24 C 0.4812(4) 0.2608(5) 0.5558(5) 0.057(2) Uani 1 1 d . . .
H24A H 0.4648 0.2498 0.6062 0.086 Uiso 1 1 calc R . .
H24B H 0.4700 0.2188 0.5220 0.086 Uiso 1 1 calc R . .
H24C H 0.4558 0.3050 0.5355 0.086 Uiso 1 1 calc R . .
C25 C 0.5818(5) 0.3373(5) 0.6185(4) 0.059(2) Uani 1 1 d . . .
H25A H 0.5566 0.3826 0.6010 0.089 Uiso 1 1 calc R . .
H25B H 0.6347 0.3460 0.6228 0.089 Uiso 1 1 calc R . .
H25C H 0.5653 0.3232 0.6681 0.089 Uiso 1 1 calc R . .
C26 C 0.5573(4) 0.2250(4) 0.4060(4) 0.0416(16) Uani 1 1 d . . .
H26 H 0.5041 0.2372 0.4073 0.050 Uiso 1 1 calc R . .
C27 C 0.5685(4) 0.1440(4) 0.4323(4) 0.0407(17) Uani 1 1 d . . .
H27A H 0.5394 0.1110 0.3982 0.061 Uiso 1 1 calc R . .
H27B H 0.5528 0.1386 0.4840 0.061 Uiso 1 1 calc R . .
H27C H 0.6203 0.1309 0.4314 0.061 Uiso 1 1 calc R . .
C28 C 0.5786(4) 0.2324(4) 0.3246(4) 0.0448(18) Uani 1 1 d . . .
H28A H 0.6312 0.2232 0.3225 0.067 Uiso 1 1 calc R . .
H28B H 0.5672 0.2825 0.3062 0.067 Uiso 1 1 calc R . .
H28C H 0.5512 0.1963 0.2927 0.067 Uiso 1 1 calc R . .
C29 C 0.8635(5) 0.2736(5) 0.6435(5) 0.061(2) Uani 1 1 d . . .
H29 H 0.8508 0.2206 0.6521 0.073 Uiso 1 1 calc R . .
C30 C 0.8074(6) 0.3173(6) 0.6832(5) 0.073(3) Uani 1 1 d . . .
H30A H 0.8097 0.3037 0.7370 0.109 Uiso 1 1 calc R . .
H30B H 0.7585 0.3062 0.6603 0.109 Uiso 1 1 calc R . .
H30C H 0.8174 0.3703 0.6783 0.109 Uiso 1 1 calc R . .
C31 C 0.9371(6) 0.2839(6) 0.6842(6) 0.080(3) Uani 1 1 d . . .
H31A H 0.9516 0.3360 0.6814 0.120 Uiso 1 1 calc R . .
H31B H 0.9732 0.2530 0.6605 0.120 Uiso 1 1 calc R . .
H31C H 0.9347 0.2695 0.7374 0.120 Uiso 1 1 calc R . .
C32 C 0.9288(5) 0.2166(5) 0.5121(6) 0.066(3) Uani 1 1 d . . .
H32 H 0.9758 0.2299 0.5408 0.080 Uiso 1 1 calc R . .
C33 C 0.9088(5) 0.1388(5) 0.5347(5) 0.056(2) Uani 1 1 d . . .
H33A H 0.8598 0.1267 0.5129 0.085 Uiso 1 1 calc R . .
H33B H 0.9095 0.1354 0.5901 0.085 Uiso 1 1 calc R . .
H33C H 0.9442 0.1037 0.5159 0.085 Uiso 1 1 calc R . .
C34 C 0.9412(5) 0.2217(6) 0.4283(5) 0.072(3) Uani 1 1 d . . .
H34A H 0.9815 0.1889 0.4164 0.109 Uiso 1 1 calc R . .
H34B H 0.9535 0.2728 0.4155 0.109 Uiso 1 1 calc R . .
H34C H 0.8966 0.2068 0.3987 0.109 Uiso 1 1 calc R . .
C35 C 0.9004(5) 0.3737(5) 0.5142(6) 0.068(3) Uani 1 1 d . . .
H35 H 0.8924 0.3786 0.4579 0.081 Uiso 1 1 calc R . .
C36 C 0.8612(6) 0.4407(5) 0.5465(6) 0.077(3) Uani 1 1 d . . .
H36A H 0.8767 0.4466 0.6002 0.115 Uiso 1 1 calc R . .
H36B H 0.8082 0.4329 0.5411 0.115 Uiso 1 1 calc R . .
H36C H 0.8738 0.4854 0.5187 0.115 Uiso 1 1 calc R . .
C37 C 0.9860(6) 0.3810(6) 0.5308(7) 0.098(4) Uani 1 1 d . . .
H37A H 1.0024 0.4291 0.5127 0.147 Uiso 1 1 calc R . .
H37B H 1.0107 0.3413 0.5045 0.147 Uiso 1 1 calc R . .
H37C H 0.9980 0.3770 0.5854 0.147 Uiso 1 1 calc R . .
C38 C 0.5404(3) 0.0091(4) 0.6886(3) 0.0294(14) Uani 1 1 d . . .
C39 C 0.5792(3) -0.0553(4) 0.7106(3) 0.0316(14) Uani 1 1 d . . .
H39 H 0.5786 -0.0709 0.7619 0.038 Uiso 1 1 calc R . .
C40 C 0.6177(4) -0.0968(4) 0.6621(3) 0.0343(15) Uani 1 1 d . . .
H40 H 0.6423 -0.1402 0.6802 0.041 Uiso 1 1 calc R . .
C41 C 0.6213(4) -0.0758(4) 0.5862(4) 0.0351(15) Uani 1 1 d . . .
H41 H 0.6477 -0.1045 0.5522 0.042 Uiso 1 1 calc R . .
C42 C 0.5852(4) -0.0124(4) 0.5626(3) 0.0339(15) Uani 1 1 d . . .
H42 H 0.5872 0.0030 0.5114 0.041 Uiso 1 1 calc R . .
C43 C 0.5457(4) 0.0298(4) 0.6120(3) 0.0326(15) Uani 1 1 d . . .
H43 H 0.5218 0.0735 0.5937 0.039 Uiso 1 1 calc R . .
C44 C 0.5669(4) 0.1100(4) 0.7891(3) 0.0318(14) Uani 1 1 d . . .
C45 C 0.6139(4) 0.0845(4) 0.8497(3) 0.0329(15) Uani 1 1 d . . .
H45 H 0.6033 0.0383 0.8722 0.039 Uiso 1 1 calc R . .
C46 C 0.6740(4) 0.1228(4) 0.8778(4) 0.0438(18) Uani 1 1 d . . .
H46 H 0.7039 0.1030 0.9187 0.053 Uiso 1 1 calc R . .
C47 C 0.6914(4) 0.1906(5) 0.8467(4) 0.0457(19) Uani 1 1 d . . .
H47 H 0.7322 0.2183 0.8669 0.055 Uiso 1 1 calc R . .
C48 C 0.6481(4) 0.2167(4) 0.7858(4) 0.0421(17) Uani 1 1 d . . .
H48 H 0.6604 0.2620 0.7626 0.051 Uiso 1 1 calc R . .
C49 C 0.5871(4) 0.1782(4) 0.7578(4) 0.0374(16) Uani 1 1 d . . .
H49 H 0.5579 0.1982 0.7164 0.045 Uiso 1 1 calc R . .
C50 C 0.9344(4) 0.9239(4) 0.7075(4) 0.0392(17) Uani 1 1 d . . .
C51 C 0.9146(4) 0.8527(5) 0.7310(4) 0.0484(19) Uani 1 1 d . . .
H51 H 0.9422 0.8300 0.7720 0.058 Uiso 1 1 calc R . .
C52 C 0.8564(5) 0.8151(5) 0.6964(6) 0.063(3) Uani 1 1 d . . .
H52 H 0.8453 0.7669 0.7139 0.076 Uiso 1 1 calc R . .
C53 C 0.8140(5) 0.8450(5) 0.6375(5) 0.059(2) Uani 1 1 d . . .
H53 H 0.7744 0.8181 0.6137 0.071 Uiso 1 1 calc R . .
C54 C 0.8307(4) 0.9154(5) 0.6138(4) 0.053(2) Uani 1 1 d . . .
H54 H 0.8019 0.9378 0.5736 0.064 Uiso 1 1 calc R . .
C55 C 0.8888(4) 0.9530(5) 0.6481(4) 0.0423(17) Uani 1 1 d . . .
H55 H 0.8987 1.0015 0.6307 0.051 Uiso 1 1 calc R . .
C56 C 1.0418(3) 1.0253(4) 0.6897(4) 0.0336(15) Uani 1 1 d . . .
C57 C 1.0763(4) 1.0922(4) 0.7108(4) 0.0453(18) Uani 1 1 d . . .
H57 H 1.0732 1.1091 0.7614 0.054 Uiso 1 1 calc R . .
C58 C 1.1147(4) 1.1352(5) 0.6615(5) 0.053(2) Uani 1 1 d . . .
H58 H 1.1370 1.1802 0.6785 0.063 Uiso 1 1 calc R . .
C59 C 1.1202(4) 1.1119(5) 0.5874(4) 0.049(2) Uani 1 1 d . . .
H59 H 1.1456 1.1409 0.5529 0.059 Uiso 1 1 calc R . .
C60 C 1.0883(4) 1.0458(4) 0.5646(4) 0.0416(17) Uani 1 1 d . . .
H60 H 1.0927 1.0286 0.5144 0.050 Uiso 1 1 calc R . .
C61 C 1.0498(4) 1.0043(4) 0.6147(4) 0.0372(16) Uani 1 1 d . . .
H61 H 1.0277 0.9594 0.5971 0.045 Uiso 1 1 calc R . .
C62A C 0.039(3) 0.361(2) 0.2406(17) 0.028(11) Uiso 0.13 1 d PD . 1
Cl1A Cl 0.0184(8) 0.4086(8) 0.3250(7) 0.087(4) Uiso 0.25 1 d PD . 1
C62B C 0.0000 0.3444(17) 0.2500 0.078(18) Uiso 0.25 2 d SPD . 2
Cl1B Cl 0.0476(7) 0.3904(7) 0.3269(7) 0.079(3) Uiso 0.25 1 d PD B 2

loop_
_atom_site_aniso_label
_atom_site_aniso_U_11
_atom_site_aniso_U_22
_atom_site_aniso_U_33
_atom_site_aniso_U_23
_atom_site_aniso_U_13
_atom_site_aniso_U_12
Os 0.05081(19) 0.03380(16) 0.03318(15) -0.00024(13) 0.00545(11) -0.00158(15)
P1 0.0555(12) 0.0341(11) 0.0300(9) 0.0032(7) 0.0050(8) 0.0039(8)
P2 0.0584(14) 0.0414(12) 0.0505(12) -0.0076(9) -0.0007(10) -0.0033(10)
N1 0.045(4) 0.036(3) 0.037(3) -0.004(3) 0.004(3) 0.003(3)
N2 0.044(4) 0.032(3) 0.034(3) 0.005(3) 0.002(3) -0.002(3)
B1 0.026(5) 0.032(6) 0.025(5) 0.000 0.005(4) 0.000
B2 0.033(6) 0.039(6) 0.041(6) 0.000 0.013(5) 0.000
C1 0.073(6) 0.032(4) 0.051(5) -0.007(3) 0.017(4) -0.014(4)
C2 0.066(5) 0.038(4) 0.047(4) 0.003(3) 0.011(4) -0.011(4)
C16 0.036(4) 0.042(4) 0.031(3) -0.004(3) 0.006(3) -0.001(3)
C17 0.041(4) 0.042(4) 0.035(4) 0.005(3) 0.003(3) 0.004(3)
C18 0.037(4) 0.037(4) 0.032(3) 0.003(3) -0.002(3) 0.001(3)
C19 0.038(4) 0.039(4) 0.047(4) -0.008(3) 0.004(3) 0.003(3)
C20 0.073(6) 0.028(4) 0.049(4) 0.009(3) 0.000(4) 0.009(4)
C21 0.072(6) 0.047(5) 0.064(5) 0.019(4) 0.000(5) 0.017(4)
C22 0.094(7) 0.036(5) 0.056(5) -0.001(4) 0.006(5) 0.008(5)
C23 0.058(5) 0.042(4) 0.037(4) 0.003(3) 0.006(3) 0.012(4)
C24 0.049(5) 0.080(6) 0.044(4) 0.011(4) 0.009(4) 0.010(5)
C25 0.079(6) 0.058(6) 0.043(4) -0.007(4) 0.010(4) 0.004(5)
C26 0.047(4) 0.043(4) 0.034(3) 0.002(3) 0.001(3) -0.002(4)
C27 0.046(4) 0.041(4) 0.036(4) -0.001(3) 0.004(3) -0.001(3)
C28 0.061(5) 0.042(4) 0.031(3) 0.003(3) -0.002(3) 0.006(4)
C29 0.063(6) 0.064(6) 0.054(5) -0.008(5) -0.010(4) -0.012(5)
C30 0.085(7) 0.074(7) 0.060(6) -0.015(5) 0.008(5) 0.003(6)
C31 0.078(7) 0.095(9) 0.066(6) 0.006(6) 0.001(5) -0.002(6)
C32 0.059(6) 0.061(6) 0.078(7) 0.003(5) 0.001(5) -0.001(5)
C33 0.063(6) 0.048(5) 0.060(5) 0.000(4) 0.016(4) 0.002(4)
C34 0.066(6) 0.086(8) 0.067(6) -0.016(5) 0.018(5) -0.009(5)
C35 0.070(6) 0.047(5) 0.087(7) 0.009(5) 0.004(5) -0.016(5)
C36 0.102(8) 0.039(5) 0.089(7) -0.010(5) 0.004(6) -0.023(5)
C37 0.082(8) 0.078(8) 0.133(11) 0.009(7) -0.009(7) -0.037(6)
C38 0.030(3) 0.034(4) 0.023(3) -0.003(3) 0.000(3) 0.000(3)
C39 0.033(4) 0.035(4) 0.026(3) 0.005(3) 0.002(3) 0.002(3)
C40 0.035(4) 0.041(4) 0.027(3) -0.002(3) 0.002(3) 0.005(3)
C41 0.034(4) 0.040(4) 0.032(3) -0.002(3) 0.004(3) 0.002(3)
C42 0.035(4) 0.047(4) 0.020(3) 0.001(3) 0.008(3) -0.003(3)
C43 0.032(4) 0.035(4) 0.030(3) 0.000(3) 0.003(3) -0.002(3)
C44 0.034(4) 0.036(4) 0.026(3) -0.005(3) 0.008(3) -0.003(3)
C45 0.034(4) 0.039(4) 0.026(3) -0.003(3) 0.008(3) 0.001(3)
C46 0.038(4) 0.057(5) 0.036(4) -0.008(3) 0.002(3) -0.002(4)
C47 0.040(4) 0.060(5) 0.038(4) -0.016(4) 0.011(3) -0.012(4)
C48 0.043(4) 0.036(4) 0.048(4) -0.005(3) 0.010(3) -0.006(3)
C49 0.038(4) 0.040(4) 0.034(3) -0.002(3) 0.009(3) 0.004(3)
C50 0.034(4) 0.052(5) 0.033(4) -0.002(3) 0.014(3) -0.003(3)
C51 0.047(5) 0.052(5) 0.048(4) -0.005(4) 0.015(4) -0.003(4)
C52 0.062(6) 0.045(5) 0.086(7) -0.013(5) 0.031(5) -0.018(5)
C53 0.056(5) 0.072(6) 0.051(5) -0.018(5) 0.010(4) -0.018(5)
C54 0.036(4) 0.080(6) 0.046(4) -0.013(4) 0.011(3) -0.002(4)
C55 0.037(4) 0.054(5) 0.036(4) -0.003(3) 0.009(3) -0.001(4)
C56 0.023(3) 0.044(4) 0.034(3) 0.000(3) 0.004(3) 0.005(3)
C57 0.041(4) 0.056(5) 0.040(4) -0.006(4) 0.009(3) -0.007(4)
C58 0.054(5) 0.047(5) 0.058(5) -0.005(4) 0.014(4) -0.012(4)
C59 0.039(4) 0.060(5) 0.048(4) 0.012(4) 0.012(3) -0.007(4)
C60 0.035(4) 0.060(5) 0.030(3) 0.001(3) 0.003(3) 0.005(4)
C61 0.029(4) 0.047(4) 0.036(4) 0.001(3) 0.010(3) 0.005(3)

loop_
_atom_type_symbol
_atom_type_description
_atom_type_scat_dispersion_real
_atom_type_scat_dispersion_imag
_atom_type_scat_source
C C 0.0033 0.0016 'International Tables Vol C Tables 4.2.6.8 and 6.1.1.4'
H H 0.0000 0.0000 'International Tables Vol C Tables 4.2.6.8 and 6.1.1.4'
B B 0.0013 0.0007 'International Tables Vol C Tables 4.2.6.8 and 6.1.1.4'
N N 0.0061 0.0033 'International Tables Vol C Tables 4.2.6.8 and 6.1.1.4'
P P 0.1023 0.0942 'International Tables Vol C Tables 4.2.6.8 and 6.1.1.4'
Os Os -1.2165 7.6030 'International Tables Vol C Tables 4.2.6.8 and 6.1.1.4'
Cl Cl 0.1484 0.1585 'International Tables Vol C Tables 4.2.6.8 and 6.1.1.4'

loop_
_geom_angle_atom_site_label_1
_geom_angle_atom_site_label_2
_geom_angle_atom_site_label_3
_geom_angle
_geom_angle_site_symmetry_1
_geom_angle_site_symmetry_3
C1 Os N2 91.6(3) . .
C1 Os N1 176.5(3) . .
N2 Os N1 85.5(2) . .
C1 Os P2 92.2(3) . .
N2 Os P2 99.79(16) . .
N1 Os P2 86.29(16) . .
C1 Os P1 93.0(3) . .
N2 Os P1 100.76(16) . .
N1 Os P1 89.57(16) . .
P2 Os P1 158.64(7) . .
C1 Os H01 84(3) . .
N2 Os H01 175(3) . .
N1 Os H01 99(3) . .
P2 Os H01 79(3) . .
P1 Os H01 81(3) . .
C26 P1 C20 102.4(3) . .
C26 P1 C23 102.6(3) . .
C20 P1 C23 109.7(4) . .
C26 P1 Os 117.1(3) . .
C20 P1 Os 111.5(3) . .
C23 P1 Os 112.6(3) . .
C35 P2 C32 103.8(4) . .
C35 P2 C29 108.5(4) . .
C32 P2 C29 100.6(4) . .
C35 P2 Os 112.4(3) . .
C32 P2 Os 119.4(3) . .
C29 P2 Os 111.1(3) . .
C16 N1 Os 172.7(6) . .
C18 N2 Os 177.0(6) . .
C38 B1 C38 112.1(8) 2_656 .
C38 B1 C44 103.4(3) 2_656 2_656
C38 B1 C44 112.8(3) . 2_656
C38 B1 C44 112.8(3) 2_656 .
C38 B1 C44 103.4(3) . .
C44 B1 C44 112.7(8) 2_656 .
C56 B2 C56 111.1(8) . 2_756
C56 B2 C50 111.8(3) . .
C56 B2 C50 104.5(3) 2_756 .
C56 B2 C50 104.5(3) . 2_756
C56 B2 C50 111.8(3) 2_756 2_756
C50 B2 C50 113.3(9) . 2_756
C2 C1 Os 129.3(6) . .
C2 C1 H1 108(5) . .
Os C1 H1 121(5) . .
C3B C2 C3A 11.4(12) . .
C3B C2 C1 125.4(8) . .
C3A C2 C1 123.5(10) . .
C3B C2 H2A 115.1 . .
C3A C2 H2A 118.3 . .
C1 C2 H2A 118.3 . .
C3B C2 H2B 117.3 . .
C3A C2 H2B 117.9 . .
C1 C2 H2B 117.3 . .
H2A C2 H2B 12.1 . .
C2 C3A C10A 123.4(11) . .
C2 C3A C4A 118.4(11) . .
C10A C3A C4A 117.4(6) . .
C5A C4A C9A 120.0 . .
C5A C4A C3A 119.0(5) . .
C9A C4A C3A 121.0(5) . .
C4A C5A C6A 120.0 . .
C4A C5A H5A 120.0 . .
C6A C5A H5A 120.0 . .
C5A C6A C7A 120.0 . .
C5A C6A H6A 120.0 . .
C7A C6A H6A 120.0 . .
C8A C7A C6A 120.0 . .
C8A C7A H7A 120.0 . .
C6A C7A H7A 120.0 . .
C9A C8A C7A 120.0 . .
C9A C8A H8A 120.0 . .
C7A C8A H8A 120.0 . .
C8A C9A C4A 120.0 . .
C8A C9A H9A 120.0 . .
C4A C9A H9A 120.0 . .
C11A C10A C15A 120.0 . .
C11A C10A C3A 115.0(7) . .
C15A C10A C3A 124.6(7) . .
C12A C11A C10A 120.0 . .
C12A C11A H11A 120.0 . .
C10A C11A H11A 120.0 . .
C11A C12A C13A 120.0 . .
C11A C12A H12A 120.0 . .
C13A C12A H12A 120.0 . .
C14A C13A C12A 120.0 . .
C14A C13A H13A 120.0 . .
C12A C13A H13A 120.0 . .
C15A C14A C13A 120.0 . .
C15A C14A H14A 120.0 . .
C13A C14A H14A 120.0 . .
C14A C15A C10A 120.0 . .
C14A C15A H15A 120.0 . .
C10A C15A H15A 120.0 . .
C2 C3B C10B 120.7(8) . .
C2 C3B C4B 121.8(8) . .
C10B C3B C4B 117.5(6) . .
C5B C4B C9B 120.0 . .
C5B C4B C3B 119.0(5) . .
C9B C4B C3B 121.0(5) . .
C4B C5B C6B 120.0 . .
C4B C5B H5B 120.0 . .
C6B C5B H5B 120.0 . .
C5B C6B C7B 120.0 . .
C5B C6B H6B 120.0 . .
C7B C6B H6B 120.0 . .
C8B C7B C6B 120.0 . .
C8B C7B H7B 120.0 . .
C6B C7B H7B 120.0 . .
C9B C8B C7B 120.0 . .
C9B C8B H8B 120.0 . .
C7B C8B H8B 120.0 . .
C8B C9B C4B 120.0 . .
C8B C9B H9B 120.0 . .
C4B C9B H9B 120.0 . .
C11B C10B C15B 120.0 . .
C11B C10B C3B 115.0(7) . .
C15B C10B C3B 124.6(7) . .
C12B C11B C10B 120.0 . .
C12B C11B H11B 120.0 . .
C10B C11B H11B 120.0 . .
C11B C12B C13B 120.0 . .
C11B C12B H12B 120.0 . .
C13B C12B H12B 120.0 . .
C14B C13B C12B 120.0 . .
C14B C13B H13B 120.0 . .
C12B C13B H13B 120.0 . .
C13B C14B C15B 120.0 . .
C13B C14B H14B 120.0 . .
C15B C14B H14B 120.0 . .
C14B C15B C10B 120.0 . .
C14B C15B H15B 120.0 . .
C10B C15B H15B 120.0 . .
N1 C16 C17 177.2(8) . .
C16 C17 H17A 109.5 . .
C16 C17 H17B 109.5 . .
H17A C17 H17B 109.5 . .
C16 C17 H17C 109.5 . .
H17A C17 H17C 109.5 . .
H17B C17 H17C 109.5 . .
N2 C18 C19 179.1(8) . .
C18 C19 H19A 109.5 . .
C18 C19 H19B 109.5 . .
H19A C19 H19B 109.5 . .
C18 C19 H19C 109.5 . .
H19A C19 H19C 109.5 . .
H19B C19 H19C 109.5 . .
C21 C20 C22 109.8(7) . .
C21 C20 P1 116.4(6) . .
C22 C20 P1 115.1(5) . .
C21 C20 H20 104.7 . .
C22 C20 H20 104.7 . .
P1 C20 H20 104.7 . .
C20 C21 H21A 109.5 . .
C20 C21 H21B 109.5 . .
H21A C21 H21B 109.5 . .
C20 C21 H21C 109.5 . .
H21A C21 H21C 109.5 . .
H21B C21 H21C 109.5 . .
C20 C22 H22A 109.5 . .
C20 C22 H22B 109.5 . .
H22A C22 H22B 109.5 . .
C20 C22 H22C 109.5 . .
H22A C22 H22C 109.5 . .
H22B C22 H22C 109.5 . .
C25 C23 C24 109.1(7) . .
C25 C23 P1 112.7(6) . .
C24 C23 P1 116.8(5) . .
C25 C23 H23 105.8 . .
C24 C23 H23 105.8 . .
P1 C23 H23 105.8 . .
C23 C24 H24A 109.5 . .
C23 C24 H24B 109.5 . .
H24A C24 H24B 109.5 . .
C23 C24 H24C 109.5 . .
H24A C24 H24C 109.5 . .
H24B C24 H24C 109.5 . .
C23 C25 H25A 109.5 . .
C23 C25 H25B 109.5 . .
H25A C25 H25B 109.5 . .
C23 C25 H25C 109.5 . .
H25A C25 H25C 109.5 . .
H25B C25 H25C 109.5 . .
C28 C26 C27 109.3(6) . .
C28 C26 P1 112.3(5) . .
C27 C26 P1 110.5(5) . .
C28 C26 H26 108.2 . .
C27 C26 H26 108.2 . .
P1 C26 H26 108.2 . .
C26 C27 H27A 109.5 . .
C26 C27 H27B 109.5 . .
H27A C27 H27B 109.5 . .
C26 C27 H27C 109.5 . .
H27A C27 H27C 109.5 . .
H27B C27 H27C 109.5 . .
C26 C28 H28A 109.5 . .
C26 C28 H28B 109.5 . .
H28A C28 H28B 109.5 . .
C26 C28 H28C 109.5 . .
H28A C28 H28C 109.5 . .
H28B C28 H28C 109.5 . .
C31 C29 C30 109.3(8) . .
C31 C29 P2 116.3(7) . .
C30 C29 P2 115.3(7) . .
C31 C29 H29 104.9 . .
C30 C29 H29 104.9 . .
P2 C29 H29 104.9 . .
C29 C30 H30A 109.5 . .
C29 C30 H30B 109.5 . .
H30A C30 H30B 109.5 . .
C29 C30 H30C 109.5 . .
H30A C30 H30C 109.5 . .
H30B C30 H30C 109.5 . .
C29 C31 H31A 109.5 . .
C29 C31 H31B 109.5 . .
H31A C31 H31B 109.5 . .
C29 C31 H31C 109.5 . .
H31A C31 H31C 109.5 . .
H31B C31 H31C 109.5 . .
C33 C32 C34 111.6(8) . .
C33 C32 P2 112.0(7) . .
C34 C32 P2 109.9(7) . .
C33 C32 H32 107.7 . .
C34 C32 H32 107.7 . .
P2 C32 H32 107.7 . .
C32 C33 H33A 109.5 . .
C32 C33 H33B 109.5 . .
H33A C33 H33B 109.5 . .
C32 C33 H33C 109.5 . .
H33A C33 H33C 109.5 . .
H33B C33 H33C 109.5 . .
C32 C34 H34A 109.5 . .
C32 C34 H34B 109.5 . .
H34A C34 H34B 109.5 . .
C32 C34 H34C 109.5 . .
H34A C34 H34C 109.5 . .
H34B C34 H34C 109.5 . .
C36 C35 C37 110.3(8) . .
C36 C35 P2 114.0(7) . .
C37 C35 P2 116.5(7) . .
C36 C35 H35 105.0 . .
C37 C35 H35 105.0 . .
P2 C35 H35 105.0 . .
C35 C36 H36A 109.5 . .
C35 C36 H36B 109.5 . .
H36A C36 H36B 109.5 . .
C35 C36 H36C 109.5 . .
H36A C36 H36C 109.5 . .
H36B C36 H36C 109.5 . .
C35 C37 H37A 109.5 . .
C35 C37 H37B 109.5 . .
H37A C37 H37B 109.5 . .
C35 C37 H37C 109.5 . .
H37A C37 H37C 109.5 . .
H37B C37 H37C 109.5 . .
C39 C38 C43 114.8(6) . .
C39 C38 B1 121.3(5) . .
C43 C38 B1 123.5(6) . .
C40 C39 C38 123.4(6) . .
C40 C39 H39 118.3 . .
C38 C39 H39 118.3 . .
C39 C40 C41 120.7(6) . .
C39 C40 H40 119.6 . .
C41 C40 H40 119.6 . .
C42 C41 C40 117.7(6) . .
C42 C41 H41 121.1 . .
C40 C41 H41 121.1 . .
C41 C42 C43 121.6(6) . .
C41 C42 H42 119.2 . .
C43 C42 H42 119.2 . .
C42 C43 C38 121.7(6) . .
C42 C43 H43 119.2 . .
C38 C43 H43 119.2 . .
C45 C44 C49 115.0(6) . .
C45 C44 B1 122.8(6) . .
C49 C44 B1 121.7(6) . .
C46 C45 C44 123.3(7) . .
C46 C45 H45 118.3 . .
C44 C45 H45 118.3 . .
C45 C46 C47 120.2(7) . .
C45 C46 H46 119.9 . .
C47 C46 H46 119.9 . .
C48 C47 C46 118.4(7) . .
C48 C47 H47 120.8 . .
C46 C47 H47 120.8 . .
C47 C48 C49 121.3(7) . .
C47 C48 H48 119.3 . .
C49 C48 H48 119.3 . .
C48 C49 C44 121.7(7) . .
C48 C49 H49 119.1 . .
C44 C49 H49 119.1 . .
C55 C50 C51 114.4(7) . .
C55 C50 B2 121.2(7) . .
C51 C50 B2 124.2(7) . .
C52 C51 C50 121.8(8) . .
C52 C51 H51 119.1 . .
C50 C51 H51 119.1 . .
C53 C52 C51 121.9(9) . .
C53 C52 H52 119.0 . .
C51 C52 H52 119.0 . .
C52 C53 C54 118.0(8) . .
C52 C53 H53 121.0 . .
C54 C53 H53 121.0 . .
C55 C54 C53 120.2(8) . .
C55 C54 H54 119.9 . .
C53 C54 H54 119.9 . .
C54 C55 C50 123.6(8) . .
C54 C55 H55 118.2 . .
C50 C55 H55 118.2 . .
C61 C56 C57 114.4(6) . .
C61 C56 B2 123.1(6) . .
C57 C56 B2 122.4(6) . .
C58 C57 C56 123.5(7) . .
C58 C57 H57 118.3 . .
C56 C57 H57 118.3 . .
C59 C58 C57 119.5(8) . .
C59 C58 H58 120.3 . .
C57 C58 H58 120.3 . .
C60 C59 C58 119.0(7) . .
C60 C59 H59 120.5 . .
C58 C59 H59 120.5 . .
C59 C60 C61 120.3(7) . .
C59 C60 H60 119.8 . .
C61 C60 H60 119.8 . .
C60 C61 C56 123.2(7) . .
C60 C61 H61 118.4 . .
C56 C61 H61 118.4 . .
C62A C62A Cl1A 67(3) 2 2
C62A C62A Cl1A 64(2) 2 .
Cl1A C62A Cl1A 100(2) 2 .
C62A Cl1A C62A 50(3) 2 .
Cl1B C62B Cl1B 124(2) . 2

loop_
_geom_bond_atom_site_label_1
_geom_bond_atom_site_label_2
_geom_bond_distance
_geom_bond_site_symmetry_2
Os C1 1.892(8) .
Os N2 2.132(6) .
Os N1 2.165(6) .
Os P2 2.363(2) .
Os P1 2.388(2) .
Os H01 1.577(10) .
P1 C26 1.835(7) .
P1 C20 1.861(7) .
P1 C23 1.866(8) .
P2 C35 1.835(9) .
P2 C32 1.836(10) .
P2 C29 1.894(9) .
N1 C16 1.144(9) .
N2 C18 1.139(8) .
B1 C38 1.631(8) 2_656
B1 C38 1.631(8) .
B1 C44 1.645(9) 2_656
B1 C44 1.645(9) .
B2 C56 1.639(9) .
B2 C56 1.639(9) 2_756
B2 C50 1.648(10) .
B2 C50 1.648(10) 2_756
C1 C2 1.472(11) .
C1 H1 0.98(9) .
C2 C3B 1.367(11) .
C2 C3A 1.385(12) .
C2 H2A 0.9500 .
C2 H2B 0.9500 .
C3A C10A 1.474(11) .
C3A C4A 1.503(9) .
C4A C5A 1.3900 .
C4A C9A 1.3900 .
C5A C6A 1.3900 .
C5A H5A 0.9500 .
C6A C7A 1.3900 .
C6A H6A 0.9500 .
C7A C8A 1.3900 .
C7A H7A 0.9500 .
C8A C9A 1.3900 .
C8A H8A 0.9500 .
C9A H9A 0.9500 .
C10A C11A 1.3900 .
C10A C15A 1.3900 .
C11A C12A 1.3900 .
C11A H11A 0.9500 .
C12A C13A 1.3900 .
C12A H12A 0.9500 .
C13A C14A 1.3900 .
C13A H13A 0.9500 .
C14A C15A 1.3900 .
C14A H14A 0.9500 .
C15A H15A 0.9500 .
C3B C10B 1.474(11) .
C3B C4B 1.503(9) .
C4B C5B 1.3900 .
C4B C9B 1.3900 .
C5B C6B 1.3900 .
C5B H5B 0.9500 .
C6B C7B 1.3900 .
C6B H6B 0.9500 .
C7B C8B 1.3900 .
C7B H7B 0.9500 .
C8B C9B 1.3900 .
C8B H8B 0.9500 .
C9B H9B 0.9500 .
C10B C11B 1.3900 .
C10B C15B 1.3900 .
C11B C12B 1.3900 .
C11B H11B 0.9500 .
C12B C13B 1.3900 .
C12B H12B 0.9500 .
C13B C14B 1.3900 .
C13B H13B 0.9500 .
C14B C15B 1.3900 .
C14B H14B 0.9500 .
C15B H15B 0.9500 .
C16 C17 1.448(10) .
C17 H17A 0.9800 .
C17 H17B 0.9800 .
C17 H17C 0.9800 .
C18 C19 1.458(10) .
C19 H19A 0.9800 .
C19 H19B 0.9800 .
C19 H19C 0.9800 .
C20 C21 1.523(11) .
C20 C22 1.543(11) .
C20 H20 1.0000 .
C21 H21A 0.9800 .
C21 H21B 0.9800 .
C21 H21C 0.9800 .
C22 H22A 0.9800 .
C22 H22B 0.9800 .
C22 H22C 0.9800 .
C23 C25 1.534(11) .
C23 C24 1.542(11) .
C23 H23 1.0000 .
C24 H24A 0.9800 .
C24 H24B 0.9800 .
C24 H24C 0.9800 .
C25 H25A 0.9800 .
C25 H25B 0.9800 .
C25 H25C 0.9800 .
C26 C28 1.521(9) .
C26 C27 1.547(10) .
C26 H26 1.0000 .
C27 H27A 0.9800 .
C27 H27B 0.9800 .
C27 H27C 0.9800 .
C28 H28A 0.9800 .
C28 H28B 0.9800 .
C28 H28C 0.9800 .
C29 C31 1.500(13) .
C29 C30 1.506(12) .
C29 H29 1.0000 .
C30 H30A 0.9800 .
C30 H30B 0.9800 .
C30 H30C 0.9800 .
C31 H31A 0.9800 .
C31 H31B 0.9800 .
C31 H31C 0.9800 .
C32 C33 1.514(12) .
C32 C34 1.517(13) .
C32 H32 1.0000 .
C33 H33A 0.9800 .
C33 H33B 0.9800 .
C33 H33C 0.9800 .
C34 H34A 0.9800 .
C34 H34B 0.9800 .
C34 H34C 0.9800 .
C35 C36 1.537(13) .
C35 C37 1.583(13) .
C35 H35 1.0000 .
C36 H36A 0.9800 .
C36 H36B 0.9800 .
C36 H36C 0.9800 .
C37 H37A 0.9800 .
C37 H37B 0.9800 .
C37 H37C 0.9800 .
C38 C39 1.407(9) .
C38 C43 1.414(9) .
C39 C40 1.368(9) .
C39 H39 0.9500 .
C40 C41 1.401(9) .
C40 H40 0.9500 .
C41 C42 1.374(9) .
C41 H41 0.9500 .
C42 C43 1.397(9) .
C42 H42 0.9500 .
C43 H43 0.9500 .
C44 C45 1.409(9) .
C44 C49 1.410(10) .
C45 C46 1.368(10) .
C45 H45 0.9500 .
C46 C47 1.389(11) .
C46 H46 0.9500 .
C47 C48 1.381(11) .
C47 H47 0.9500 .
C48 C49 1.381(10) .
C48 H48 0.9500 .
C49 H49 0.9500 .
C50 C55 1.402(10) .
C50 C51 1.406(11) .
C51 C52 1.375(12) .
C51 H51 0.9500 .
C52 C53 1.371(13) .
C52 H52 0.9500 .
C53 C54 1.379(12) .
C53 H53 0.9500 .
C54 C55 1.373(10) .
C54 H54 0.9500 .
C55 H55 0.9500 .
C56 C61 1.397(9) .
C56 C57 1.404(10) .
C57 C58 1.393(11) .
C57 H57 0.9500 .
C58 C59 1.386(11) .
C58 H58 0.9500 .
C59 C60 1.379(11) .
C59 H59 0.9500 .
C60 C61 1.387(10) .
C60 H60 0.9500 .
C61 H61 0.9500 .
C62A C62A 1.47(9) 2
C62A Cl1A 1.74(5) 2
C62A Cl1A 1.780(10) .
Cl1A C62A 1.74(5) 2
C62B Cl1B 1.774(10) .
C62B Cl1B 1.774(10) 2
